data_2223637
loop_
_publ_author_name
'Subashini, R.'
'Khan, F. Nawaz'
'Gund, Machhindra'
'Hathwar, Venkatesha R.'
'Ng, Seik Weng'

_publ_section_title
;
 2-Chloro-6-methoxyquinoline-3-carbaldehyde
;
_journal_coeditor_code BT5087
_journal_issue 11
_journal_name_full 'Acta Crystallographica Section E'
_journal_page_first o2723
_journal_paper_doi 10.1107/S1600536809040847
_journal_volume 65
_journal_year 2009
_chemical_formula_iupac 'C11 H8 Cl N O2'
_chemical_formula_moiety 'C11 H8 Cl N O2'
_chemical_formula_sum 'C11 H8 Cl N O2'
_chemical_formula_weight 221.63
_chemical_name_systematic
;
2-Chloro-6-methoxyquinoline-3-carbaldehyde
;
_space_group_IT_number 14
_symmetry_cell_setting monoclinic
_symmetry_space_group_name_Hall '-P 2ybc'
_symmetry_space_group_name_H-M 'P 1 21/c 1'
_atom_sites_solution_hydrogens geom
_atom_sites_solution_primary direct
_atom_sites_solution_secondary difmap
_audit_creation_method SHELXL-97
_cell_angle_alpha 90.00
_cell_angle_beta 109.415(2)
_cell_angle_gamma 90.00
_cell_formula_units_Z 4
_cell_length_a 7.7072(9)
_cell_length_b 14.3474(13)
_cell_length_c 9.3487(10)
_cell_measurement_reflns_used 842
_cell_measurement_temperature 290(2)
_cell_measurement_theta_max 24.7
_cell_measurement_theta_min 2.0
_cell_volume 974.98(18)
_computing_cell_refinement 'SAINT (Bruker, 2004)'
_computing_data_collection 'SMART (Bruker, 2004)'
_computing_data_reduction 'SAINT (Bruker, 2004)'
_computing_molecular_graphics 'X-SEED (Barbour, 2001)'
_computing_publication_material 'publCIF (Westrip, 2009)'
_computing_structure_refinement 'SHELXL97 (Sheldrick, 2008)'
_computing_structure_solution 'SHELXS97 (Sheldrick, 2008)'
_diffrn_ambient_temperature 290(2)
_diffrn_measured_fraction_theta_full 0.996
_diffrn_measured_fraction_theta_max 0.996
_diffrn_measurement_device_type 'Bruker SMART area-detector'
_diffrn_measurement_method '\f and \w'
_diffrn_radiation_monochromator graphite
_diffrn_radiation_source 'fine-focus sealed tube'
_diffrn_radiation_type MoK\a
_diffrn_radiation_wavelength 0.71073
_diffrn_reflns_av_R_equivalents 0.0298
_diffrn_reflns_av_sigmaI/netI 0.0316
_diffrn_reflns_limit_h_max 9
_diffrn_reflns_limit_h_min -10
_diffrn_reflns_limit_k_max 10
_diffrn_reflns_limit_k_min -18
_diffrn_reflns_limit_l_max 12
_diffrn_reflns_limit_l_min -12
_diffrn_reflns_number 6533
_diffrn_reflns_theta_full 27.50
_diffrn_reflns_theta_max 27.50
_diffrn_reflns_theta_min 2.71
_diffrn_standards_decay_% 0
_diffrn_standards_interval_count 0
_diffrn_standards_interval_time 0
_diffrn_standards_number 0
_exptl_absorpt_coefficient_mu 0.367
_exptl_absorpt_correction_T_max 0.9369
_exptl_absorpt_correction_T_min 0.9171
_exptl_absorpt_correction_type multi-scan
_exptl_absorpt_process_details '(SADABS; Sheldrick, 1996)'
_exptl_crystal_colour Colorless
_exptl_crystal_density_diffrn 1.510
_exptl_crystal_density_method 'not measured'
_exptl_crystal_description Block
_exptl_crystal_F_000 456
_exptl_crystal_size_max 0.24
_exptl_crystal_size_mid 0.21
_exptl_crystal_size_min 0.18
_refine_diff_density_max 0.210
_refine_diff_density_min -0.238
_refine_ls_extinction_method none
_refine_ls_goodness_of_fit_ref 1.025
_refine_ls_hydrogen_treatment constr
_refine_ls_matrix_type full
_refine_ls_number_parameters 137
_refine_ls_number_reflns 2221
_refine_ls_number_restraints 0
_refine_ls_restrained_S_all 1.025
_refine_ls_R_factor_all 0.0538
_refine_ls_R_factor_gt 0.0381
_refine_ls_shift/su_max 0.001
_refine_ls_shift/su_mean 0.001
_refine_ls_structure_factor_coef Fsqd
_refine_ls_weighting_details 'calc w=1/[\s^2^(Fo^2^)+(0.068P)^2^+0.0419P] where P=(Fo^2^+2Fc^2^)/3'
_refine_ls_weighting_scheme calc
_refine_ls_wR_factor_gt 0.1024
_refine_ls_wR_factor_ref 0.1148
_reflns_number_gt 1702
_reflns_number_total 2221
_reflns_threshold_expression I>2\s(I)
_cod_data_source_file bt5087.cif
_cod_data_source_block I
_cod_depositor_comments
;
The following automatic conversions were performed:
'_symmetry_cell_setting' value 'Monoclinic' changed to 'monoclinic'
according to '/home/saulius/struct/CIF-dictionaries/cif_core.dic'
dictionary named 'cif_core.dic' version 2.4.1 from
2010-06-29.

'_exptl_absorpt_correction_type' value 'Multi-scan' changed
to 'multi-scan' according to
'/home/saulius/struct/CIF-dictionaries/cif_core.dic' dictionary named
'cif_core.dic' version 2.4.1 from 2010-06-29.

Automatic conversion script
Id: cif_fix_enum 1527 2010-12-29 10:47:43Z saulius 

The following automatic conversions were performed:

'_symmetry_cell_setting' value 'Monoclinic' changed to 'monoclinic'
according to /home/saulius/struct/CIF-dictionaries/cif_core.dic
dictionary named 'cif_core.dic' version 2.4.1 from
2010-06-29.

'_exptl_absorpt_correction_type' value 'Multi-scan'
changed to 'multi-scan' according to
/home/saulius/struct/CIF-dictionaries/cif_core.dic dictionary named
'cif_core.dic' version 2.4.1 from 2010-06-29.

Automatic conversion script
Id: cif_fix_values 1715 2011-07-08 13:25:40Z adriana 
;
_cod_original_sg_symbol_H-M 'P 21/c'
_cod_database_code 2223637
_cod_database_fobs_code 2223637

loop_
_symmetry_equiv_pos_as_xyz
'x, y, z'
'-x, y+1/2, -z+1/2'
'-x, -y, -z'
'x, -y-1/2, z-1/2'

loop_
_atom_site_type_symbol
_atom_site_label
_atom_site_fract_x
_atom_site_fract_y
_atom_site_fract_z
_atom_site_U_iso_or_equiv
_atom_site_adp_type
_atom_site_calc_flag
_atom_site_refinement_flags
_atom_site_occupancy
_atom_site_disorder_assembly
_atom_site_disorder_group
Cl Cl1 0.12213(7) 0.04921(3) 0.68956(6) 0.05816(19) Uani d . 1 . .
O O1 0.02629(18) 0.34429(9) 0.71932(16) 0.0563(4) Uani d . 1 . .
O O2 0.77125(17) 0.34949(8) 0.35759(14) 0.0480(3) Uani d . 1 . .
N N1 0.35512(19) 0.10458(9) 0.56310(15) 0.0399(3) Uani d . 1 . .
C C1 0.2333(2) 0.13533(11) 0.62026(18) 0.0386(4) Uani d . 1 . .
C C2 0.1913(2) 0.23022(11) 0.63341(17) 0.0365(4) Uani d . 1 . .
C C3 0.2892(2) 0.29435(11) 0.58240(18) 0.0366(3) Uani d . 1 . .
H H3 0.2659 0.3576 0.5885 0.044 Uiso calc R 1 . .
C C4 0.4244(2) 0.26584(10) 0.52104(16) 0.0340(3) Uani d . 1 . .
C C5 0.5323(2) 0.32923(11) 0.47029(18) 0.0372(4) Uani d . 1 . .
H H5 0.5165 0.3931 0.4772 0.045 Uiso calc R 1 . .
C C6 0.6601(2) 0.29554(11) 0.41088(18) 0.0375(4) Uani d . 1 . .
C C7 0.6864(2) 0.19874(12) 0.40126(18) 0.0406(4) Uani d . 1 . .
H H7 0.7733 0.1771 0.3600 0.049 Uiso calc R 1 . .
C C8 0.5865(2) 0.13662(11) 0.45142(18) 0.0403(4) Uani d . 1 . .
H H8 0.6067 0.0730 0.4456 0.048 Uiso calc R 1 . .
C C9 0.4520(2) 0.16836(10) 0.51239(17) 0.0342(3) Uani d . 1 . .
C C10 0.0534(2) 0.26334(14) 0.70166(19) 0.0446(4) Uani d . 1 . .
H H10 -0.0153 0.2191 0.7322 0.054 Uiso calc R 1 . .
C C11 0.7544(3) 0.44805(12) 0.3677(2) 0.0542(5) Uani d . 1 . .
H H11A 0.8378 0.4783 0.3259 0.081 Uiso calc R 1 . .
H H11B 0.7835 0.4657 0.4721 0.081 Uiso calc R 1 . .
H H11C 0.6306 0.4665 0.3120 0.081 Uiso calc R 1 . .

loop_
_atom_site_aniso_label
_atom_site_aniso_U_11
_atom_site_aniso_U_22
_atom_site_aniso_U_33
_atom_site_aniso_U_12
_atom_site_aniso_U_13
_atom_site_aniso_U_23
Cl1 0.0724(4) 0.0424(3) 0.0754(4) -0.0099(2) 0.0455(3) 0.0028(2)
O1 0.0572(8) 0.0491(9) 0.0728(9) 0.0069(6) 0.0355(7) -0.0077(6)
O2 0.0529(7) 0.0395(7) 0.0631(8) -0.0047(5) 0.0347(6) -0.0021(5)
N1 0.0497(8) 0.0302(8) 0.0442(7) 0.0003(6) 0.0216(6) -0.0002(5)
C1 0.0455(9) 0.0337(8) 0.0394(8) -0.0033(7) 0.0176(7) 0.0014(6)
C2 0.0376(8) 0.0358(8) 0.0369(8) 0.0018(6) 0.0136(7) -0.0017(6)
C3 0.0423(8) 0.0285(8) 0.0411(8) 0.0043(6) 0.0168(7) -0.0013(6)
C4 0.0379(8) 0.0307(8) 0.0346(8) 0.0030(6) 0.0135(6) 0.0001(6)
C5 0.0425(8) 0.0278(8) 0.0435(8) 0.0003(6) 0.0174(7) -0.0018(6)
C6 0.0393(8) 0.0353(9) 0.0397(8) -0.0029(6) 0.0157(7) -0.0001(6)
C7 0.0437(9) 0.0385(9) 0.0442(9) 0.0056(7) 0.0209(7) -0.0032(7)
C8 0.0493(9) 0.0303(9) 0.0448(9) 0.0069(7) 0.0205(7) -0.0013(6)
C9 0.0406(8) 0.0278(8) 0.0350(8) 0.0019(6) 0.0138(6) -0.0001(6)
C10 0.0431(9) 0.0510(11) 0.0445(9) 0.0002(8) 0.0208(7) -0.0024(8)
C11 0.0605(12) 0.0381(10) 0.0751(13) -0.0109(8) 0.0373(10) -0.0039(8)

loop_
_atom_type_symbol
_atom_type_description
_atom_type_scat_dispersion_real
_atom_type_scat_dispersion_imag
_atom_type_scat_source
C C 0.0033 0.0016 'International Tables Vol C Tables 4.2.6.8 and 6.1.1.4'
H H 0.0000 0.0000 'International Tables Vol C Tables 4.2.6.8 and 6.1.1.4'
N N 0.0061 0.0033 'International Tables Vol C Tables 4.2.6.8 and 6.1.1.4'
O O 0.0106 0.0060 'International Tables Vol C Tables 4.2.6.8 and 6.1.1.4'
Cl Cl 0.1484 0.1585 'International Tables Vol C Tables 4.2.6.8 and 6.1.1.4'

loop_
_geom_angle_atom_site_label_1
_geom_angle_atom_site_label_2
_geom_angle_atom_site_label_3
_geom_angle_site_symmetry_1
_geom_angle_site_symmetry_3
_geom_angle
_geom_angle_publ_flag
C6 O2 C11 . . 117.12(13) ?
C1 N1 C9 . . 117.96(13) ?
N1 C1 C2 . . 125.38(14) ?
N1 C1 Cl1 . . 114.97(12) ?
C2 C1 Cl1 . . 119.62(12) ?
C3 C2 C1 . . 116.56(14) ?
C3 C2 C10 . . 119.25(15) ?
C1 C2 C10 . . 124.17(15) ?
C2 C3 C4 . . 120.94(14) ?
C2 C3 H3 . . 119.5 ?
C4 C3 H3 . . 119.5 ?
C3 C4 C5 . . 123.14(14) ?
C3 C4 C9 . . 117.05(14) ?
C5 C4 C9 . . 119.81(13) ?
C6 C5 C4 . . 119.40(15) ?
C6 C5 H5 . . 120.3 ?
C4 C5 H5 . . 120.3 ?
O2 C6 C5 . . 124.81(15) ?
O2 C6 C7 . . 114.46(13) ?
C5 C6 C7 . . 120.73(14) ?
C8 C7 C6 . . 120.92(14) ?
C8 C7 H7 . . 119.5 ?
C6 C7 H7 . . 119.5 ?
C7 C8 C9 . . 120.21(14) ?
C7 C8 H8 . . 119.9 ?
C9 C8 H8 . . 119.9 ?
N1 C9 C8 . . 118.96(14) ?
N1 C9 C4 . . 122.11(13) ?
C8 C9 C4 . . 118.93(14) ?
O1 C10 C2 . . 123.35(17) ?
O1 C10 H10 . . 118.3 ?
C2 C10 H10 . . 118.3 ?
O2 C11 H11A . . 109.5 ?
O2 C11 H11B . . 109.5 ?
H11A C11 H11B . . 109.5 ?
O2 C11 H11C . . 109.5 ?
H11A C11 H11C . . 109.5 ?
H11B C11 H11C . . 109.5 ?

loop_
_geom_bond_atom_site_label_1
_geom_bond_atom_site_label_2
_geom_bond_site_symmetry_2
_geom_bond_distance
_geom_bond_publ_flag
Cl1 C1 . 1.7461(16) ?
O1 C10 . 1.201(2) ?
O2 C6 . 1.3654(18) ?
O2 C11 . 1.426(2) ?
N1 C1 . 1.302(2) ?
N1 C9 . 1.362(2) ?
C1 C2 . 1.414(2) ?
C2 C3 . 1.372(2) ?
C2 C10 . 1.487(2) ?
C3 C4 . 1.407(2) ?
C3 H3 . 0.9300 ?
C4 C5 . 1.416(2) ?
C4 C9 . 1.421(2) ?
C5 C6 . 1.370(2) ?
C5 H5 . 0.9300 ?
C6 C7 . 1.411(2) ?
C7 C8 . 1.359(2) ?
C7 H7 . 0.9300 ?
C8 C9 . 1.414(2) ?
C8 H8 . 0.9300 ?
C10 H10 . 0.9300 ?
C11 H11A . 0.9600 ?
C11 H11B . 0.9600 ?
C11 H11C . 0.9600 ?

loop_
_geom_torsion_atom_site_label_1
_geom_torsion_atom_site_label_2
_geom_torsion_atom_site_label_3
_geom_torsion_atom_site_label_4
_geom_torsion_site_symmetry_1
_geom_torsion_site_symmetry_2
_geom_torsion_site_symmetry_3
_geom_torsion_site_symmetry_4
_geom_torsion
_geom_torsion_publ_flag
C9 N1 C1 C2 . . . . 0.5(2) ?
C9 N1 C1 Cl1 . . . . -177.49(11) ?
N1 C1 C2 C3 . . . . -0.6(2) ?
Cl1 C1 C2 C3 . . . . 177.35(12) ?
N1 C1 C2 C10 . . . . -178.93(16) ?
Cl1 C1 C2 C10 . . . . -1.0(2) ?
C1 C2 C3 C4 . . . . -0.2(2) ?
C10 C2 C3 C4 . . . . 178.22(15) ?
C2 C3 C4 C5 . . . . -178.40(15) ?
C2 C3 C4 C9 . . . . 1.0(2) ?
C3 C4 C5 C6 . . . . -179.51(15) ?
C9 C4 C5 C6 . . . . 1.1(2) ?
C11 O2 C6 C5 . . . . 1.3(2) ?
C11 O2 C6 C7 . . . . -178.48(16) ?
C4 C5 C6 O2 . . . . 179.62(15) ?
C4 C5 C6 C7 . . . . -0.6(2) ?
O2 C6 C7 C8 . . . . 179.38(15) ?
C5 C6 C7 C8 . . . . -0.4(2) ?
C6 C7 C8 C9 . . . . 0.9(2) ?
C1 N1 C9 C8 . . . . 179.30(15) ?
C1 N1 C9 C4 . . . . 0.3(2) ?
C7 C8 C9 N1 . . . . -179.39(15) ?
C7 C8 C9 C4 . . . . -0.4(2) ?
C3 C4 C9 N1 . . . . -1.1(2) ?
C5 C4 C9 N1 . . . . 178.34(14) ?
C3 C4 C9 C8 . . . . 179.98(14) ?
C5 C4 C9 C8 . . . . -0.6(2) ?
C3 C2 C10 O1 . . . . -2.4(3) ?
C1 C2 C10 O1 . . . . 175.9(2) ?

loop_
_cod_related_entry_id
_cod_related_entry_database
_cod_related_entry_code
1 ChemSpider 600459
